data_4507459
loop_
_publ_author_name
'Karra, Jagadeswara R.'
'Huang, You-Gui'
'Walton, Krista S.'

_publ_section_title
;
 Synthesis, Characterization, and Adsorption Studies of Nickel(II),
 Zinc(II), and Magnesium(II) Coordination Frameworks of BTTB
;
_journal_issue 3
_journal_name_full 'Crystal Growth &amp; Design'
_journal_page_first 1075
_journal_paper_doi 10.1021/cg3013393
_journal_volume 13
_journal_year 2013
_chemical_formula_moiety 'C34 H18 O8 Zn'
_chemical_formula_sum 'C34 H18 O8 Zn'
_chemical_formula_weight 619.85
_chemical_name_systematic
; 
 ? 
;
_space_group_IT_number 2
_symmetry_cell_setting triclinic
_symmetry_space_group_name_Hall '-P 1'
_symmetry_space_group_name_H-M 'P -1'
_atom_sites_solution_hydrogens geom
_atom_sites_solution_primary direct
_atom_sites_solution_secondary difmap
_audit_creation_method SHELXL-97
_cell_angle_alpha 70.491(2)
_cell_angle_beta 77.141(2)
_cell_angle_gamma 89.312(2)
_cell_formula_units_Z 2
_cell_length_a 12.0239(15)
_cell_length_b 13.4820(17)
_cell_length_c 14.0414(18)
_cell_measurement_reflns_used 41163
_cell_measurement_temperature 173(2)
_cell_measurement_theta_max 27.4719
_cell_measurement_theta_min 2.3118
_cell_volume 2086.9(5)
_computing_cell_refinement CrystalClear
_computing_data_collection CrystalClear
_computing_data_reduction 'SHELXS-97 (Sheldrick, 1990)'
_computing_molecular_graphics 'SHELXL-97 (Sheldrick, 1997)'
_computing_publication_material 'SHELXL-97 (Sheldrick, 1997)'
_computing_structure_refinement 'SHELXL-97 (Sheldrick, 1997)'
_computing_structure_solution 'SHELXS-97 (Sheldrick, 1990)'
_diffrn_ambient_temperature 173(2)
_diffrn_measured_fraction_theta_full 0.982
_diffrn_measured_fraction_theta_max 0.982
_diffrn_measurement_device_type 'Bruker APEXII CCD '
_diffrn_measurement_method \w
_diffrn_radiation_monochromator graphite
_diffrn_radiation_source 'fine-focus sealed tube'
_diffrn_radiation_type MoK\a
_diffrn_radiation_wavelength 0.71073
_diffrn_reflns_av_R_equivalents 0.0722
_diffrn_reflns_av_sigmaI/netI 0.0992
_diffrn_reflns_limit_h_max 17
_diffrn_reflns_limit_h_min -17
_diffrn_reflns_limit_k_max 19
_diffrn_reflns_limit_k_min -19
_diffrn_reflns_limit_l_max 20
_diffrn_reflns_limit_l_min -20
_diffrn_reflns_number 41163
_diffrn_reflns_theta_full 30.59
_diffrn_reflns_theta_max 30.59
_diffrn_reflns_theta_min 1.83
_exptl_absorpt_coefficient_mu 0.625
_exptl_absorpt_correction_T_max 1.0000
_exptl_absorpt_correction_T_min 0.8823
_exptl_absorpt_correction_type multi-scan
_exptl_absorpt_process_details 'SADABS (Sheldrick, 1996)'
_exptl_crystal_colour colorless
_exptl_crystal_density_diffrn 0.986
_exptl_crystal_density_method 'not measured'
_exptl_crystal_description Prism
_exptl_crystal_F_000 632
_exptl_crystal_size_max 0.14
_exptl_crystal_size_mid 0.14
_exptl_crystal_size_min 0.08
_refine_diff_density_max 2.463
_refine_diff_density_min -0.735
_refine_diff_density_rms 0.098
_refine_ls_extinction_method none
_refine_ls_goodness_of_fit_ref 1.036
_refine_ls_hydrogen_treatment constr
_refine_ls_matrix_type full
_refine_ls_number_parameters 388
_refine_ls_number_reflns 12616
_refine_ls_number_restraints 0
_refine_ls_restrained_S_all 1.036
_refine_ls_R_factor_all 0.1239
_refine_ls_R_factor_gt 0.0826
_refine_ls_shift/su_max 0.113
_refine_ls_shift/su_mean 0.008
_refine_ls_structure_factor_coef Fsqd
_refine_ls_weighting_details 'calc w=1/[\s^2^(Fo^2^)+(0.1349P)^2^+0.0000P] where P=(Fo^2^+2Fc^2^)/3'
_refine_ls_weighting_scheme calc
_refine_ls_wR_factor_gt 0.2258
_refine_ls_wR_factor_ref 0.2444
_reflns_number_gt 7101
_reflns_number_total 12616
_reflns_threshold_expression >2sigma(I)
_cod_data_source_file cg3013393_si_002.cif
_cod_data_source_block c:\reddy_12\r
_cod_depositor_comments
;
The following automatic conversions were performed:

'_symmetry_cell_setting' value 'Triclinic' changed to 'triclinic'
according to /home/saulius/struct/CIF-dictionaries/cif_core.dic
dictionary named 'cif_core.dic' version 2.4.2 from
2011-04-26.

'_exptl_absorpt_correction_type' value 'Multi-scan'
changed to 'multi-scan' according to
/home/saulius/struct/CIF-dictionaries/cif_core.dic dictionary named
'cif_core.dic' version 2.4.2 from 2011-04-26.

Automatic conversion script
Id: cif_fix_values 1891 2012-01-12 08:04:46Z andrius 
;
_cod_original_sg_symbol_H-M P-1
_cod_database_code 4507459

loop_
_symmetry_equiv_pos_as_xyz
'x, y, z'
'-x, -y, -z'

loop_
_atom_site_label
_atom_site_type_symbol
_atom_site_fract_x
_atom_site_fract_y
_atom_site_fract_z
_atom_site_U_iso_or_equiv
_atom_site_adp_type
_atom_site_occupancy
_atom_site_symmetry_multiplicity
_atom_site_calc_flag
_atom_site_refinement_flags
Zn1 Zn -0.07234(3) 0.64189(3) 0.01613(3) 0.03138(14) Uani 1 1 d .
O1 O 0.0081(4) 0.8313(3) 0.0124(2) 0.0697(10) Uani 1 1 d .
O2 O -0.0721(3) 0.6863(2) 0.1362(2) 0.0552(8) Uani 1 1 d .
O3 O 0.0828(2) 0.59474(18) -0.01349(18) 0.0349(5) Uani 1 1 d .
O4 O 0.1726(2) 0.48784(19) -0.0913(2) 0.0432(6) Uani 1 1 d .
O5 O 0.7503(5) 0.7425(5) -0.0079(4) 0.1273(19) Uani 1 1 d .
O6 O 0.8814(4) 0.7119(4) -0.1197(5) 0.120(2) Uani 1 1 d .
O7 O 0.3635(8) 0.5255(11) 0.5625(9) 0.232(7) Uani 1 1 d .
O8 O 0.4401(10) 0.5915(11) 0.4122(14) 0.324(11) Uani 1 1 d .
C1 C -0.0237(4) 0.8265(3) 0.1874(3) 0.0492(10) Uani 1 1 d .
C2 C -0.0455(4) 0.7643(4) 0.2896(3) 0.0608(13) Uani 1 1 d .
H2 H -0.0667 0.6913 0.3089 0.073 Uiso 1 1 calc R
C3 C -0.0370(4) 0.8064(4) 0.3656(3) 0.0637(14) Uani 1 1 d .
H3 H -0.0529 0.7620 0.4364 0.076 Uiso 1 1 calc R
C4 C -0.0060(4) 0.9108(4) 0.3401(3) 0.0602(13) Uani 1 1 d .
C5 C 0.0144(4) 0.9755(4) 0.2345(4) 0.0630(13) Uani 1 1 d .
H5 H 0.0334 1.0489 0.2151 0.076 Uiso 1 1 calc R
C6 C 0.0068(4) 0.9328(4) 0.1598(3) 0.0571(12) Uani 1 1 d .
H6 H 0.0226 0.9764 0.0888 0.069 Uiso 1 1 calc R
C7 C -0.0296(4) 0.7804(3) 0.1047(3) 0.0495(10) Uani 1 1 d .
C8 C 0.0016(4) 0.9594(4) 0.4203(4) 0.0607(14) Uani 1 1 d .
C9 C -0.0560(4) 1.0475(5) 0.4224(4) 0.0632(14) Uani 1 1 d .
H9 H -0.0946 1.0813 0.3692 0.076 Uiso 1 1 calc R
C10 C 0.0582(4) 0.9129(5) 0.4987(4) 0.0642(15) Uani 1 1 d .
C11 C 0.1327(4) 0.8205(7) 0.4993(6) 0.091(2) Uani 1 1 d .
C12 C 0.2180(6) 0.8335(8) 0.4096(7) 0.117(3) Uani 1 1 d .
H12 H 0.2249 0.8968 0.3519 0.141 Uiso 1 1 calc R
C13 C 0.2899(14) 0.7585(17) 0.4037(14) 0.228(12) Uani 1 1 d .
H13 H 0.3442 0.7650 0.3410 0.273 Uiso 1 1 calc R
C14 C 0.2832(9) 0.6771(15) 0.4858(14) 0.194(10) Uani 1 1 d .
C15 C 0.1954(6) 0.6510(8) 0.5889(7) 0.130(3) Uani 1 1 d .
H15 H 0.1903 0.5876 0.6462 0.156 Uiso 1 1 calc R
C16 C 0.1227(5) 0.7346(7) 0.5870(6) 0.099(3) Uani 1 1 d .
H16 H 0.0663 0.7308 0.6477 0.119 Uiso 1 1 calc R
C17 C 0.394(2) 0.5729(17) 0.4865(16) 0.231(11) Uani 1 1 d .
C18 C 0.3706(3) 0.8326(3) -0.3210(3) 0.0357(8) Uani 1 1 d .
C19 C 0.2729(3) 0.8527(3) -0.2597(3) 0.0377(8) Uani 1 1 d .
H19 H 0.2522 0.9233 -0.2723 0.045 Uiso 1 1 calc R
C20 C 0.2036(3) 0.7712(3) -0.1793(3) 0.0380(8) Uani 1 1 d .
H20 H 0.1380 0.7863 -0.1357 0.046 Uiso 1 1 calc R
C21 C 0.2320(3) 0.6676(2) -0.1641(3) 0.0313(7) Uani 1 1 d .
C22 C 0.3322(3) 0.6482(3) -0.2271(3) 0.0386(8) Uani 1 1 d .
H22 H 0.3522 0.5777 -0.2172 0.046 Uiso 1 1 calc R
C23 C 0.4013(3) 0.7296(3) -0.3025(3) 0.0381(8) Uani 1 1 d .
H23 H 0.4706 0.7155 -0.3423 0.046 Uiso 1 1 calc R
C24 C 0.1564(3) 0.5779(2) -0.0847(3) 0.0323(7) Uani 1 1 d .
C25 C 0.4391(3) 0.9201(3) -0.4093(3) 0.0337(7) Uani 1 1 d .
C26 C 0.3851(3) 0.9804(3) -0.4842(3) 0.0418(9) Uani 1 1 d .
H26 H 0.3049 0.9678 -0.4732 0.050 Uiso 1 1 calc R
C27 C 0.5570(3) 0.9402(3) -0.4239(3) 0.0356(8) Uani 1 1 d .
C28 C 0.6225(4) 0.8853(3) -0.3452(3) 0.0534(12) Uani 1 1 d .
C29 C 0.5809(6) 0.8748(4) -0.2420(4) 0.0777(17) Uani 1 1 d .
H29 H 0.5090 0.8998 -0.2197 0.093 Uiso 1 1 calc R
C30 C 0.6472(9) 0.8267(5) -0.1715(6) 0.121(3) Uani 1 1 d .
H30 H 0.6178 0.8204 -0.1009 0.145 Uiso 1 1 calc R
C31 C 0.7451(8) 0.7901(5) -0.1947(7) 0.137(4) Uani 1 1 d .
C32 C 0.7866(5) 0.7995(5) -0.2983(7) 0.142(4) Uani 1 1 d .
H32 H 0.8584 0.7728 -0.3179 0.170 Uiso 1 1 calc R
C33 C 0.7268(4) 0.8467(4) -0.3743(5) 0.087(2) Uani 1 1 d .
H33 H 0.7569 0.8522 -0.4445 0.105 Uiso 1 1 calc R
C34 C 0.8038(9) 0.7428(6) -0.0935(5) 0.101(3) Uani 1 1 d .

loop_
_atom_site_aniso_label
_atom_site_aniso_U_11
_atom_site_aniso_U_22
_atom_site_aniso_U_33
_atom_site_aniso_U_23
_atom_site_aniso_U_13
_atom_site_aniso_U_12
Zn1 0.0431(3) 0.0238(2) 0.0267(2) -0.00349(14) -0.01492(16) -0.00048(14)
O1 0.124(3) 0.0530(19) 0.0402(17) -0.0201(15) -0.0286(18) 0.0054(19)
O2 0.087(2) 0.0410(15) 0.0497(17) -0.0202(13) -0.0328(16) -0.0013(14)
O3 0.0385(13) 0.0348(13) 0.0259(12) -0.0002(10) -0.0121(10) -0.0010(10)
O4 0.0425(15) 0.0277(12) 0.0494(16) -0.0063(11) -0.0009(12) -0.0043(10)
O5 0.132(4) 0.147(5) 0.103(4) -0.015(3) -0.070(4) 0.017(4)
O6 0.081(3) 0.064(3) 0.159(5) 0.048(3) -0.045(3) -0.019(2)
O7 0.181(8) 0.408(17) 0.259(12) -0.271(13) -0.118(9) 0.194(11)
O8 0.189(9) 0.256(13) 0.52(3) -0.275(17) 0.166(13) -0.025(8)
C1 0.073(3) 0.045(2) 0.035(2) -0.0188(17) -0.0160(19) -0.007(2)
C2 0.088(3) 0.055(3) 0.044(2) -0.014(2) -0.027(2) -0.023(2)
C3 0.077(3) 0.081(3) 0.034(2) -0.023(2) -0.008(2) -0.031(3)
C4 0.053(3) 0.087(3) 0.048(3) -0.041(3) 0.002(2) -0.027(2)
C5 0.073(3) 0.061(3) 0.056(3) -0.029(2) 0.001(2) -0.025(2)
C6 0.083(3) 0.053(3) 0.036(2) -0.0180(19) -0.010(2) -0.011(2)
C7 0.070(3) 0.047(2) 0.044(2) -0.0208(19) -0.029(2) 0.004(2)
C8 0.046(2) 0.095(4) 0.053(3) -0.049(3) 0.004(2) -0.026(2)
C9 0.043(2) 0.109(4) 0.056(3) -0.057(3) -0.004(2) -0.018(3)
C10 0.040(2) 0.108(4) 0.063(3) -0.062(3) 0.002(2) -0.020(2)
C11 0.045(3) 0.171(7) 0.105(5) -0.113(5) -0.014(3) -0.001(3)
C12 0.072(4) 0.179(8) 0.138(6) -0.133(6) 0.026(4) -0.022(5)
C13 0.113(9) 0.39(3) 0.28(2) -0.28(2) 0.024(12) -0.047(14)
C14 0.065(6) 0.36(2) 0.33(2) -0.32(2) -0.065(10) 0.081(10)
C15 0.100(5) 0.215(9) 0.170(8) -0.149(8) -0.096(5) 0.088(6)
C16 0.065(4) 0.186(8) 0.113(5) -0.114(6) -0.056(4) 0.055(4)
C17 0.26(2) 0.247(18) 0.22(2) -0.171(17) 0.017(17) -0.082(18)
C18 0.0356(18) 0.0307(17) 0.0331(18) -0.0012(14) -0.0076(14) 0.0007(13)
C19 0.044(2) 0.0228(15) 0.0363(19) 0.0025(13) -0.0087(15) 0.0041(13)
C20 0.044(2) 0.0252(16) 0.0342(18) 0.0027(13) -0.0072(15) 0.0029(14)
C21 0.0347(18) 0.0245(15) 0.0283(16) -0.0002(12) -0.0080(13) -0.0006(12)
C22 0.040(2) 0.0242(16) 0.044(2) -0.0026(14) -0.0071(16) 0.0016(13)
C23 0.0325(18) 0.0354(18) 0.0364(19) -0.0032(15) -0.0018(14) 0.0008(14)
C24 0.0357(18) 0.0262(15) 0.0314(17) -0.0001(13) -0.0153(14) -0.0022(13)
C25 0.0380(19) 0.0292(16) 0.0276(16) 0.0004(13) -0.0103(14) 0.0004(13)
C26 0.0354(19) 0.0371(19) 0.042(2) 0.0062(15) -0.0163(16) -0.0069(14)
C27 0.0372(19) 0.0312(17) 0.0339(18) 0.0009(14) -0.0176(15) -0.0018(13)
C28 0.057(3) 0.038(2) 0.052(2) 0.0171(17) -0.034(2) -0.0168(17)
C29 0.133(5) 0.046(3) 0.061(3) 0.000(2) -0.063(3) -0.006(3)
C30 0.211(9) 0.063(4) 0.096(5) 0.018(3) -0.122(6) -0.030(5)
C31 0.142(7) 0.067(4) 0.164(8) 0.071(4) -0.127(6) -0.060(4)
C32 0.050(3) 0.084(4) 0.208(9) 0.084(5) -0.068(4) -0.034(3)
C33 0.040(2) 0.060(3) 0.109(4) 0.047(3) -0.026(3) -0.007(2)
C34 0.149(8) 0.073(5) 0.058(4) -0.022(3) 0.026(5) -0.043(5)

loop_
_atom_type_symbol
_atom_type_description
_atom_type_scat_dispersion_real
_atom_type_scat_dispersion_imag
_atom_type_scat_source
C C 0.0033 0.0016 'International Tables Vol C Tables 4.2.6.8 and 6.1.1.4'
O O 0.0106 0.0060 'International Tables Vol C Tables 4.2.6.8 and 6.1.1.4'
Zn Zn 0.2839 1.4301 'International Tables Vol C Tables 4.2.6.8 and 6.1.1.4'
H H 0.0000 0.0000 'International Tables Vol C Tables 4.2.6.8 and 6.1.1.4'

loop_
_geom_angle_atom_site_label_1
_geom_angle_atom_site_label_2
_geom_angle_atom_site_label_3
_geom_angle
_geom_angle_site_symmetry_1
_geom_angle_site_symmetry_3
O3 Zn1 O4 105.54(10) . 2_565
O3 Zn1 O2 102.01(12) . .
O4 Zn1 O2 97.48(12) 2_565 .
O3 Zn1 O6 108.9(2) . 1_455
O4 Zn1 O6 107.05(16) 2_565 1_455
O2 Zn1 O6 132.9(2) . 1_455
O3 Zn1 C34 133.64(18) . 1_455
O4 Zn1 C34 99.01(18) 2_565 1_455
O2 Zn1 C34 113.13(19) . 1_455
O6 Zn1 C34 25.1(2) 1_455 1_455
C7 O2 Zn1 109.6(3) . .
C24 O3 Zn1 141.8(2) . .
C24 O4 Zn1 127.3(2) . 2_565
C34 O6 Zn1 100.8(7) . 1_655
C2 C1 C6 119.4(4) . .
C2 C1 C7 120.8(4) . .
C6 C1 C7 119.8(4) . .
C1 C2 C3 120.7(4) . .
C1 C2 H2 119.6 . .
C3 C2 H2 119.6 . .
C4 C3 C2 120.8(4) . .
C4 C3 H3 119.6 . .
C2 C3 H3 119.6 . .
C3 C4 C5 118.3(4) . .
C3 C4 C8 122.3(4) . .
C5 C4 C8 119.3(4) . .
C6 C5 C4 120.3(4) . .
C6 C5 H5 119.9 . .
C4 C5 H5 119.9 . .
C5 C6 C1 120.4(4) . .
C5 C6 H6 119.8 . .
C1 C6 H6 119.8 . .
O1 C7 O2 122.8(4) . .
O1 C7 C1 120.9(4) . .
O2 C7 C1 116.2(4) . .
C9 C8 C10 118.2(4) . .
C9 C8 C4 119.9(5) . .
C10 C8 C4 121.7(5) . .
C8 C9 C10 120.3(5) . 2_576
C8 C9 H9 119.8 . .
C10 C9 H9 119.8 2_576 .
C9 C10 C8 121.5(5) 2_576 .
C9 C10 C11 115.7(5) 2_576 .
C8 C10 C11 122.7(4) . .
C16 C11 C12 122.3(8) . .
C16 C11 C10 120.9(5) . .
C12 C11 C10 116.5(8) . .
C13 C12 C11 121.1(12) . .
C13 C12 H12 119.4 . .
C11 C12 H12 119.4 . .
C14 C13 C12 117.7(14) . .
C14 C13 H13 121.2 . .
C12 C13 H13 121.2 . .
C13 C14 C15 127.5(13) . .
C13 C14 C17 119.7(14) . .
C15 C14 C17 112.8(14) . .
C16 C15 C14 110.3(10) . .
C16 C15 H15 124.8 . .
C14 C15 H15 124.8 . .
C11 C16 C15 120.8(7) . .
C11 C16 H16 119.6 . .
C15 C16 H16 119.6 . .
O8 C17 O7 156(3) . .
O8 C17 C14 106(2) . .
O7 C17 C14 96.7(18) . .
C19 C18 C23 119.5(3) . .
C19 C18 C25 120.0(3) . .
C23 C18 C25 120.5(3) . .
C18 C19 C20 121.3(3) . .
C18 C19 H19 119.3 . .
C20 C19 H19 119.3 . .
C21 C20 C19 119.0(3) . .
C21 C20 H20 120.5 . .
C19 C20 H20 120.5 . .
C20 C21 C22 119.1(3) . .
C20 C21 C24 120.9(3) . .
C22 C21 C24 119.9(3) . .
C23 C22 C21 120.8(3) . .
C23 C22 H22 119.6 . .
C21 C22 H22 119.6 . .
C22 C23 C18 120.3(3) . .
C22 C23 H23 119.9 . .
C18 C23 H23 119.9 . .
O4 C24 O3 123.6(3) . .
O4 C24 C21 117.1(3) . .
O3 C24 C21 119.2(3) . .
C26 C25 C27 118.5(3) . .
C26 C25 C18 118.0(3) . .
C27 C25 C18 123.3(3) . .
C25 C26 C27 123.3(3) . 2_674
C25 C26 H26 118.3 . .
C27 C26 H26 118.3 2_674 .
C25 C27 C26 118.1(3) . 2_674
C25 C27 C28 123.2(3) . .
C26 C27 C28 118.6(3) 2_674 .
C29 C28 C33 119.0(4) . .
C29 C28 C27 120.2(4) . .
C33 C28 C27 120.8(4) . .
C28 C29 C30 118.4(7) . .
C28 C29 H29 120.8 . .
C30 C29 H29 120.8 . .
C31 C30 C29 125.0(8) . .
C31 C30 H30 117.5 . .
C29 C30 H30 117.5 . .
C30 C31 C32 116.7(5) . .
C30 C31 C34 112.8(9) . .
C32 C31 C34 130.4(8) . .
C33 C32 C31 122.3(7) . .
C33 C32 H32 118.8 . .
C31 C32 H32 118.8 . .
C28 C33 C32 118.5(7) . .
C28 C33 H33 120.7 . .
C32 C33 H33 120.7 . .
O6 C34 O5 133.8(11) . .
O6 C34 C31 106.9(8) . .
O5 C34 C31 119.0(9) . .
O6 C34 Zn1 54.1(7) . 1_655
O5 C34 Zn1 79.7(5) . 1_655
C31 C34 Zn1 159.9(6) . 1_655

loop_
_geom_bond_atom_site_label_1
_geom_bond_atom_site_label_2
_geom_bond_distance
_geom_bond_site_symmetry_2
Zn1 O3 1.965(3) .
Zn1 O4 1.969(2) 2_565
Zn1 O2 1.968(3) .
Zn1 O6 2.023(6) 1_455
Zn1 C34 2.452(11) 1_455
O1 C7 1.228(5) .
O2 C7 1.268(5) .
O3 C24 1.260(4) .
O4 C24 1.257(4) .
O4 Zn1 1.969(2) 2_565
O5 C34 1.230(8) .
O6 C34 1.058(9) .
O6 Zn1 2.023(6) 1_655
O7 C17 1.03(2) .
O8 C17 1.016(18) .
C1 C2 1.366(6) .
C1 C6 1.384(6) .
C1 C7 1.503(5) .
C2 C3 1.388(6) .
C2 H2 0.9500 .
C3 C4 1.365(7) .
C3 H3 0.9500 .
C4 C5 1.414(7) .
C4 C8 1.498(6) .
C5 C6 1.373(6) .
C5 H5 0.9500 .
C6 H6 0.9500 .
C8 C9 1.375(7) .
C8 C10 1.390(8) .
C9 C10 1.376(6) 2_576
C9 H9 0.9500 .
C10 C9 1.376(6) 2_576
C10 C11 1.524(9) .
C11 C16 1.363(10) .
C11 C12 1.397(8) .
C12 C13 1.334(19) .
C12 H12 0.9500 .
C13 C14 1.29(3) .
C13 H13 0.9500 .
C14 C15 1.523(17) .
C14 C17 1.92(3) .
C15 C16 1.415(9) .
C15 H15 0.9500 .
C16 H16 0.9500 .
C18 C19 1.376(5) .
C18 C23 1.385(5) .
C18 C25 1.483(5) .
C19 C20 1.397(5) .
C19 H19 0.9500 .
C20 C21 1.390(5) .
C20 H20 0.9500 .
C21 C22 1.406(5) .
C21 C24 1.486(4) .
C22 C23 1.367(5) .
C22 H22 0.9500 .
C23 H23 0.9500 .
C25 C26 1.381(5) .
C25 C27 1.402(5) .
C26 C27 1.411(5) 2_674
C26 H26 0.9500 .
C27 C26 1.411(5) 2_674
C27 C28 1.489(5) .
C28 C29 1.383(7) .
C28 C33 1.381(7) .
C29 C30 1.395(7) .
C29 H29 0.9500 .
C30 C31 1.288(13) .
C30 H30 0.9500 .
C31 C32 1.393(14) .
C31 C34 1.659(11) .
C32 C33 1.392(8) .
C32 H32 0.9500 .
C33 H33 0.9500 .
C34 Zn1 2.452(11) 1_655

loop_
_geom_torsion_atom_site_label_1
_geom_torsion_atom_site_label_2
_geom_torsion_atom_site_label_3
_geom_torsion_atom_site_label_4
_geom_torsion
_geom_torsion_site_symmetry_1
_geom_torsion_site_symmetry_4
O3 Zn1 O2 C7 84.6(3) . .
O4 Zn1 O2 C7 -167.7(3) 2_565 .
O6 Zn1 O2 C7 -46.0(4) 1_455 .
C34 Zn1 O2 C7 -64.5(4) 1_455 .
O4 Zn1 O3 C24 99.2(3) 2_565 .
O2 Zn1 O3 C24 -159.4(3) . .
O6 Zn1 O3 C24 -15.4(4) 1_455 .
C34 Zn1 O3 C24 -20.1(4) 1_455 .
C6 C1 C2 C3 -0.2(8) . .
C7 C1 C2 C3 178.2(5) . .
C1 C2 C3 C4 -0.4(8) . .
C2 C3 C4 C5 1.5(8) . .
C2 C3 C4 C8 178.7(5) . .
C3 C4 C5 C6 -2.2(8) . .
C8 C4 C5 C6 -179.4(5) . .
C4 C5 C6 C1 1.7(8) . .
C2 C1 C6 C5 -0.5(8) . .
C7 C1 C6 C5 -178.9(5) . .
Zn1 O2 C7 O1 -2.3(6) . .
Zn1 O2 C7 C1 179.7(3) . .
C2 C1 C7 O1 -167.6(5) . .
C6 C1 C7 O1 10.8(7) . .
C2 C1 C7 O2 10.4(7) . .
C6 C1 C7 O2 -171.2(4) . .
C3 C4 C8 C9 -127.0(6) . .
C5 C4 C8 C9 50.1(6) . .
C3 C4 C8 C10 47.7(7) . .
C5 C4 C8 C10 -135.2(5) . .
C10 C8 C9 C10 -0.8(7) . 2_576
C4 C8 C9 C10 174.1(4) . 2_576
C9 C8 C10 C9 0.9(7) . 2_576
C4 C8 C10 C9 -173.9(4) . 2_576
C9 C8 C10 C11 -174.9(5) . .
C4 C8 C10 C11 10.3(7) . .
C9 C10 C11 C16 50.6(7) 2_576 .
C8 C10 C11 C16 -133.4(6) . .
C9 C10 C11 C12 -123.2(5) 2_576 .
C8 C10 C11 C12 52.8(6) . .
C16 C11 C12 C13 4.2(12) . .
C10 C11 C12 C13 177.9(10) . .
C11 C12 C13 C14 -5(2) . .
C12 C13 C14 C15 5(3) . .
C12 C13 C14 C17 -174.0(9) . .
C13 C14 C15 C16 -5(2) . .
C17 C14 C15 C16 174.8(8) . .
C12 C11 C16 C15 -3.7(9) . .
C10 C11 C16 C15 -177.1(5) . .
C14 C15 C16 C11 3.4(9) . .
C13 C14 C17 O8 -9(2) . .
C15 C14 C17 O8 171.5(15) . .
C13 C14 C17 O7 177.3(19) . .
C15 C14 C17 O7 -2.0(17) . .
C23 C18 C19 C20 -0.3(6) . .
C25 C18 C19 C20 176.7(3) . .
C18 C19 C20 C21 -2.5(6) . .
C19 C20 C21 C22 2.6(5) . .
C19 C20 C21 C24 -175.5(3) . .
C20 C21 C22 C23 0.1(6) . .
C24 C21 C22 C23 178.2(3) . .
C21 C22 C23 C18 -3.0(6) . .
C19 C18 C23 C22 3.1(6) . .
C25 C18 C23 C22 -173.9(4) . .
Zn1 O4 C24 O3 14.1(5) 2_565 .
Zn1 O4 C24 C21 -168.1(2) 2_565 .
Zn1 O3 C24 O4 -99.1(4) . .
Zn1 O3 C24 C21 83.2(4) . .
C20 C21 C24 O4 163.8(3) . .
C22 C21 C24 O4 -14.3(5) . .
C20 C21 C24 O3 -18.3(5) . .
C22 C21 C24 O3 163.6(3) . .
C19 C18 C25 C26 -56.6(5) . .
C23 C18 C25 C26 120.4(4) . .
C19 C18 C25 C27 127.7(4) . .
C23 C18 C25 C27 -55.3(5) . .
C27 C25 C26 C27 1.5(7) . 2_674
C18 C25 C26 C27 -174.4(4) . 2_674
C26 C25 C27 C26 -1.5(6) . 2_674
C18 C25 C27 C26 174.2(4) . 2_674
C26 C25 C27 C28 175.7(4) . .
C18 C25 C27 C28 -8.6(6) . .
C25 C27 C28 C29 -46.6(6) . .
C26 C27 C28 C29 130.5(4) 2_674 .
C25 C27 C28 C33 135.0(4) . .
C26 C27 C28 C33 -47.9(6) 2_674 .
C33 C28 C29 C30 0.9(7) . .
C27 C28 C29 C30 -177.5(4) . .
C28 C29 C30 C31 -0.4(9) . .
C29 C30 C31 C32 -0.3(10) . .
C29 C30 C31 C34 177.3(5) . .
C30 C31 C32 C33 0.5(10) . .
C34 C31 C32 C33 -176.6(6) . .
C29 C28 C33 C32 -0.7(7) . .
C27 C28 C33 C32 177.7(4) . .
C31 C32 C33 C28 0.0(9) . .
Zn1 O6 C34 O5 1.0(12) 1_655 .
Zn1 O6 C34 C31 -172.7(3) 1_655 .
C30 C31 C34 O6 177.6(7) . .
C32 C31 C34 O6 -5.2(10) . .
C30 C31 C34 O5 2.7(9) . .
C32 C31 C34 O5 179.9(7) . .
C30 C31 C34 Zn1 160.0(11) . 1_655
C32 C31 C34 Zn1 -22.8(16) . 1_655
